data_4110465
loop_
_publ_author_name
'Nermeen W. Aboelella'
'Benjamin F. Gherman'
'Lyndal M. R. Hill'
'John T. York'
'Nicole Holm'
'Victor G. Young'
'Christopher J. Cramer'
'William B. Tolman'

_publ_section_title
;
 Effects of Thioether Substituents on the O2 Reactivity of
 \b-Diketiminate-Cu(I) Complexes: Probing the Role of the Methionine
 Ligand in Copper Monooxygenases
;
_journal_name_full 'Journal of the American Chemical Society'
_journal_page_first 3445
_journal_page_last 3458
_journal_paper_doi 10.1021/ja057745v
_journal_volume 128
_journal_year 2006
_chemical_compound_source 'Nermeen W. Aboelella'
_chemical_formula_moiety 'C33 H40.53 Cl1.47 Cu N2 S, C7 H8'
_chemical_formula_sum 'C40 H48.53 Cl1.47 Cu N2 S'
_chemical_formula_weight 705.19
_chemical_name_common 05030
_chemical_name_systematic
; 
 ? 
;
_space_group_IT_number 14
_symmetry_cell_setting monoclinic
_symmetry_space_group_name_Hall '-P 2yn'
_symmetry_space_group_name_H-M 'P 1 21/n 1'
_atom_sites_solution_hydrogens geom
_atom_sites_solution_primary direct
_atom_sites_solution_secondary difmap
_audit_creation_method SHELXL-97
_cell_angle_alpha 90.00
_cell_angle_beta 109.852(2)
_cell_angle_gamma 90.00
_cell_formula_units_Z 4
_cell_length_a 17.524(2)
_cell_length_b 9.7927(13)
_cell_length_c 23.842(3)
_cell_measurement_reflns_used 3472
_cell_measurement_temperature 173(2)
_cell_measurement_theta_max 24.13
_cell_measurement_theta_min 2.43
_cell_volume 3848.3(8)
_computing_cell_refinement 'SAINT, Bruker'
_computing_data_collection 'SMART, Bruker'
_computing_data_reduction 'Bruker SAINT'
_computing_molecular_graphics 'Bruker SHELXTL'
_computing_publication_material 'Bruker SHELXTL'
_computing_structure_refinement 'SHELXL-97 (Sheldrick, 1997)'
_computing_structure_solution Sir-97
_diffrn_ambient_temperature 173(2)
_diffrn_measured_fraction_theta_full 0.996
_diffrn_measured_fraction_theta_max 0.996
_diffrn_measurement_device_type 'Siemens SMART Platform CCD'
_diffrn_measurement_method 'area detector, omega scans'
_diffrn_radiation_monochromator graphite
_diffrn_radiation_source 'normal-focus sealed tube'
_diffrn_radiation_type MoK\a
_diffrn_radiation_wavelength 0.71073
_diffrn_reflns_av_R_equivalents 0.0602
_diffrn_reflns_av_sigmaI/netI 0.0574
_diffrn_reflns_limit_h_max 22
_diffrn_reflns_limit_h_min -22
_diffrn_reflns_limit_k_max 12
_diffrn_reflns_limit_k_min -12
_diffrn_reflns_limit_l_max 30
_diffrn_reflns_limit_l_min -27
_diffrn_reflns_number 36646
_diffrn_reflns_theta_full 27.52
_diffrn_reflns_theta_max 27.52
_diffrn_reflns_theta_min 1.26
_exptl_absorpt_coefficient_mu 0.753
_exptl_absorpt_correction_T_max 0.914
_exptl_absorpt_correction_T_min 0.756
_exptl_absorpt_correction_type multi-scan
_exptl_absorpt_process_details 'SADABS. R. Blessing, 1995'
_exptl_crystal_colour purple
_exptl_crystal_density_diffrn 1.217
_exptl_crystal_description plate
_exptl_crystal_F_000 1490.3
_exptl_crystal_size_max 0.38
_exptl_crystal_size_mid 0.31
_exptl_crystal_size_min 0.12
_refine_diff_density_max 0.441
_refine_diff_density_min -0.342
_refine_diff_density_rms 0.100
_refine_ls_extinction_method none
_refine_ls_goodness_of_fit_ref 1.108
_refine_ls_hydrogen_treatment riding
_refine_ls_matrix_type full
_refine_ls_number_parameters 425
_refine_ls_number_reflns 8832
_refine_ls_number_restraints 19
_refine_ls_restrained_S_all 1.109
_refine_ls_R_factor_all 0.0965
_refine_ls_R_factor_gt 0.0472
_refine_ls_shift/su_max 0.001
_refine_ls_shift/su_mean 0.000
_refine_ls_structure_factor_coef Fsqd
_refine_ls_weighting_details 'calc w=1/[\s^2^(Fo^2^)+(0.0594P)^2^+1.9814P] where P=(Fo^2^+2Fc^2^)/3'
_refine_ls_weighting_scheme calc
_refine_ls_wR_factor_gt 0.1122
_refine_ls_wR_factor_ref 0.1424
_reflns_number_gt 5635
_reflns_number_total 8832
_reflns_threshold_expression >2sigma(I)
_cod_data_source_file ja057745vsi20060117_011818_3.cif
_cod_data_source_block 05030m
_cod_database_code 4110465

loop_
_symmetry_equiv_pos_as_xyz
'x, y, z'
'-x+1/2, y+1/2, -z+1/2'
'-x, -y, -z'
'x-1/2, -y-1/2, z-1/2'

loop_
_atom_site_label
_atom_site_type_symbol
_atom_site_fract_x
_atom_site_fract_y
_atom_site_fract_z
_atom_site_U_iso_or_equiv
_atom_site_adp_type
_atom_site_occupancy
_atom_site_symmetry_multiplicity
_atom_site_calc_flag
_atom_site_refinement_flags
Cu1 Cu 0.74253(2) 0.10170(4) 0.591056(18) 0.03292(12) Uani 1 1 d .
N1 N 0.69660(14) 0.2730(2) 0.56198(11) 0.0296(5) Uani 1 1 d .
N2 N 0.83734(15) 0.1282(3) 0.56820(11) 0.0339(6) Uani 1 1 d .
S1 S 0.74624(5) 0.17118(8) 0.69694(4) 0.03549(19) Uani 1 1 d .
Cl1 Cl 0.71999(5) -0.11729(7) 0.59333(4) 0.03842(19) Uani 1 1 d .
C1 C 0.6906(2) 0.5137(3) 0.53339(17) 0.0460(9) Uani 1 1 d .
H1A H 0.6657 0.5332 0.5636 0.069 Uiso 1 1 calc R
H1B H 0.6485 0.5107 0.4939 0.069 Uiso 1 1 calc R
H1C H 0.7299 0.5856 0.5341 0.069 Uiso 1 1 calc R
C2 C 0.73378(19) 0.3770(3) 0.54666(14) 0.0333(7) Uani 1 1 d .
C3 C 0.8107(2) 0.3644(3) 0.54223(15) 0.0385(7) Uani 1 1 d .
H3 H 0.8339 0.4454 0.5331 0.046 Uiso 0.527(4) 1 calc PR
Cl2 Cl 0.85179(13) 0.50607(19) 0.52186(11) 0.0591(9) Uani 0.473(4) 1 d P
C4 C 0.85759(19) 0.2463(3) 0.54966(14) 0.0383(7) Uani 1 1 d .
C5 C 0.9360(2) 0.2543(4) 0.53598(19) 0.0590(11) Uani 1 1 d .
H5A H 0.9608 0.1634 0.5401 0.089 Uiso 1 1 calc R
H5B H 0.9735 0.3175 0.5639 0.089 Uiso 1 1 calc R
H5C H 0.9244 0.2871 0.4951 0.089 Uiso 1 1 calc R
C6 C 0.61757(17) 0.2849(3) 0.56620(14) 0.0305(6) Uani 1 1 d .
C7 C 0.61225(18) 0.3065(3) 0.62289(14) 0.0321(7) Uani 1 1 d .
C8 C 0.53718(19) 0.3019(3) 0.63022(15) 0.0374(7) Uani 1 1 d .
H8 H 0.5331 0.3147 0.6686 0.045 Uiso 1 1 calc R
C9 C 0.46794(19) 0.2784(3) 0.58120(16) 0.0414(8) Uani 1 1 d .
H9 H 0.4164 0.2750 0.5862 0.050 Uiso 1 1 calc R
C10 C 0.47346(19) 0.2600(3) 0.52554(16) 0.0389(8) Uani 1 1 d .
H10 H 0.4253 0.2448 0.4926 0.047 Uiso 1 1 calc R
C11 C 0.54751(18) 0.2631(3) 0.51609(14) 0.0329(7) Uani 1 1 d .
C12 C 0.5533(2) 0.2382(3) 0.45512(14) 0.0396(8) Uani 1 1 d .
H12 H 0.6083 0.2684 0.4562 0.048 Uiso 1 1 calc R
C13 C 0.4902(3) 0.3210(4) 0.40685(16) 0.0575(10) Uani 1 1 d .
H13A H 0.4358 0.2871 0.4021 0.086 Uiso 1 1 calc R
H13B H 0.5002 0.3116 0.3690 0.086 Uiso 1 1 calc R
H13C H 0.4943 0.4174 0.4185 0.086 Uiso 1 1 calc R
C14 C 0.5452(3) 0.0857(4) 0.43999(17) 0.0570(10) Uani 1 1 d .
H14A H 0.4924 0.0527 0.4401 0.086 Uiso 1 1 calc R
H14B H 0.5886 0.0352 0.4698 0.086 Uiso 1 1 calc R
H14C H 0.5493 0.0715 0.4004 0.086 Uiso 1 1 calc R
C15 C 0.68847(19) 0.3296(3) 0.67485(14) 0.0354(7) Uani 1 1 d .
H15A H 0.6745 0.3655 0.7089 0.042 Uiso 1 1 calc R
H15B H 0.7223 0.3986 0.6640 0.042 Uiso 1 1 calc R
C16 C 0.68467(18) 0.0890(3) 0.73311(14) 0.0326(7) Uani 1 1 d .
C17 C 0.6870(2) 0.1420(3) 0.78783(15) 0.0417(8) Uani 1 1 d .
H17 H 0.7205 0.2183 0.8045 0.050 Uiso 1 1 calc R
C18 C 0.6404(2) 0.0835(4) 0.81761(17) 0.0517(9) Uani 1 1 d .
H18 H 0.6410 0.1203 0.8546 0.062 Uiso 1 1 calc R
C19 C 0.5929(2) -0.0288(4) 0.79369(18) 0.0550(10) Uani 1 1 d .
H19 H 0.5613 -0.0698 0.8146 0.066 Uiso 1 1 calc R
C20 C 0.5910(2) -0.0814(4) 0.74014(17) 0.0525(9) Uani 1 1 d .
H20 H 0.5580 -0.1586 0.7240 0.063 Uiso 1 1 calc R
C21 C 0.6371(2) -0.0225(3) 0.70917(15) 0.0413(8) Uani 1 1 d .
H21 H 0.6357 -0.0590 0.6719 0.050 Uiso 1 1 calc R
C22 C 0.88556(18) 0.0080(3) 0.57133(15) 0.0360(7) Uani 1 1 d .
C23 C 0.94290(19) -0.0281(4) 0.62618(16) 0.0413(8) Uani 1 1 d .
C24 C 0.9854(2) -0.1496(4) 0.62947(18) 0.0539(10) Uani 1 1 d .
H24 H 1.0248 -0.1756 0.6663 0.065 Uiso 1 1 calc R
C25 C 0.9716(2) -0.2320(4) 0.58090(19) 0.0587(11) Uani 1 1 d .
H25 H 1.0009 -0.3150 0.5841 0.070 Uiso 1 1 calc R
C26 C 0.9147(2) -0.1941(4) 0.52687(18) 0.0530(10) Uani 1 1 d .
H26 H 0.9056 -0.2519 0.4932 0.064 Uiso 1 1 calc R
C27 C 0.8708(2) -0.0744(4) 0.52066(16) 0.0415(8) Uani 1 1 d .
C28 C 0.9584(2) 0.0601(4) 0.68121(16) 0.0474(9) Uani 1 1 d .
H28 H 0.9193 0.1381 0.6704 0.057 Uiso 1 1 calc R
C29 C 0.9430(3) -0.0195(5) 0.73110(18) 0.0673(12) Uani 1 1 d .
H29A H 0.8880 -0.0576 0.7166 0.101 Uiso 1 1 calc R
H29B H 0.9486 0.0416 0.7648 0.101 Uiso 1 1 calc R
H29C H 0.9825 -0.0940 0.7440 0.101 Uiso 1 1 calc R
C30 C 1.0443(3) 0.1194(5) 0.7028(2) 0.0806(14) Uani 1 1 d .
H30A H 1.0839 0.0448 0.7123 0.121 Uiso 1 1 calc R
H30B H 1.0521 0.1750 0.7385 0.121 Uiso 1 1 calc R
H30C H 1.0519 0.1765 0.6713 0.121 Uiso 1 1 calc R
C31 C 0.8088(2) -0.0366(4) 0.46055(16) 0.0474(9) Uani 1 1 d .
H31 H 0.7855 0.0546 0.4646 0.057 Uiso 1 1 calc R
C32 C 0.7397(3) -0.1391(5) 0.44092(19) 0.0698(12) Uani 1 1 d .
H32A H 0.6979 -0.1062 0.4045 0.105 Uiso 1 1 calc R
H32B H 0.7162 -0.1499 0.4725 0.105 Uiso 1 1 calc R
H32C H 0.7604 -0.2274 0.4330 0.105 Uiso 1 1 calc R
C33 C 0.8473(3) -0.0260(5) 0.41210(19) 0.0742(14) Uani 1 1 d .
H33A H 0.8653 -0.1166 0.4044 0.111 Uiso 1 1 calc R
H33B H 0.8940 0.0358 0.4253 0.111 Uiso 1 1 calc R
H33C H 0.8073 0.0096 0.3754 0.111 Uiso 1 1 calc R
C1S C 0.7132(7) 0.3343(14) 0.3690(4) 0.261(7) Uani 1 1 d DU
H1SA H 0.6830 0.4174 0.3709 0.391 Uiso 1 1 calc R
H1SB H 0.7453 0.3053 0.4095 0.391 Uiso 1 1 calc R
H1SC H 0.6750 0.2617 0.3493 0.391 Uiso 1 1 calc R
C2S C 0.7663(6) 0.3612(13) 0.3357(6) 0.185(4) Uani 1 1 d DU
C3S C 0.7686(6) 0.2878(12) 0.2859(5) 0.177(4) Uani 1 1 d DU
H3SA H 0.7331 0.2117 0.2742 0.212 Uiso 1 1 calc R
C4S C 0.8174(6) 0.3148(15) 0.2520(6) 0.225(5) Uani 1 1 d DU
H4SA H 0.8112 0.2558 0.2191 0.270 Uiso 1 1 calc R
C5S C 0.8714(8) 0.4133(18) 0.2602(8) 0.285(9) Uani 1 1 d DU
H5SA H 0.9054 0.4333 0.2377 0.342 Uiso 1 1 calc R
C6S C 0.8657(9) 0.4843(15) 0.3130(9) 0.285(9) Uani 1 1 d DU
H6SA H 0.9024 0.5589 0.3250 0.342 Uiso 1 1 calc R
C7S C 0.8178(8) 0.4672(13) 0.3505(7) 0.251(6) Uani 1 1 d DU
H7SA H 0.8220 0.5259 0.3832 0.301 Uiso 1 1 calc R

loop_
_atom_site_aniso_label
_atom_site_aniso_U_11
_atom_site_aniso_U_22
_atom_site_aniso_U_33
_atom_site_aniso_U_23
_atom_site_aniso_U_13
_atom_site_aniso_U_12
Cu1 0.0295(2) 0.03124(19) 0.0402(2) 0.00577(17) 0.01460(17) 0.00373(15)
N1 0.0298(13) 0.0299(12) 0.0284(14) 0.0023(10) 0.0090(11) 0.0008(10)
N2 0.0308(13) 0.0409(14) 0.0326(15) 0.0063(11) 0.0141(12) 0.0051(11)
S1 0.0310(4) 0.0416(4) 0.0321(5) -0.0025(3) 0.0085(3) 0.0014(3)
Cl1 0.0467(4) 0.0313(4) 0.0420(5) 0.0025(3) 0.0213(4) 0.0020(3)
C1 0.051(2) 0.0313(17) 0.056(2) 0.0057(16) 0.0198(19) 0.0030(15)
C2 0.0388(17) 0.0314(15) 0.0281(17) 0.0012(13) 0.0093(14) 0.0008(13)
C3 0.0416(18) 0.0371(17) 0.0396(19) 0.0049(14) 0.0173(16) -0.0044(14)
Cl2 0.0638(14) 0.0430(11) 0.0789(17) 0.0124(10) 0.0351(12) -0.0103(9)
C4 0.0336(16) 0.0505(19) 0.0318(18) 0.0049(15) 0.0124(14) -0.0027(14)
C5 0.046(2) 0.065(2) 0.077(3) 0.019(2) 0.037(2) 0.0017(18)
C6 0.0304(15) 0.0236(13) 0.0364(18) 0.0019(12) 0.0099(13) 0.0015(11)
C7 0.0348(16) 0.0248(14) 0.0349(18) -0.0005(12) 0.0093(14) 0.0026(12)
C8 0.0396(18) 0.0342(16) 0.042(2) -0.0028(14) 0.0179(16) 0.0025(13)
C9 0.0317(17) 0.0374(17) 0.057(2) -0.0010(16) 0.0173(16) 0.0014(13)
C10 0.0294(16) 0.0330(16) 0.045(2) 0.0003(15) 0.0011(15) 0.0016(13)
C11 0.0352(16) 0.0265(14) 0.0331(17) 0.0013(13) 0.0064(14) 0.0023(12)
C12 0.0442(18) 0.0395(17) 0.0302(18) 0.0022(14) 0.0061(15) 0.0011(14)
C13 0.075(3) 0.049(2) 0.036(2) 0.0101(17) 0.0033(19) 0.008(2)
C14 0.080(3) 0.045(2) 0.040(2) -0.0005(17) 0.013(2) 0.0147(19)
C15 0.0392(17) 0.0325(16) 0.0339(18) -0.0051(13) 0.0118(15) -0.0006(13)
C16 0.0311(15) 0.0369(16) 0.0288(17) 0.0037(13) 0.0090(13) 0.0086(13)
C17 0.052(2) 0.0398(17) 0.0306(18) 0.0001(14) 0.0106(16) 0.0076(15)
C18 0.067(2) 0.058(2) 0.036(2) 0.0050(17) 0.0248(19) 0.0173(19)
C19 0.056(2) 0.065(3) 0.050(2) 0.009(2) 0.026(2) 0.007(2)
C20 0.052(2) 0.060(2) 0.050(2) -0.0048(19) 0.0233(19) -0.0086(18)
C21 0.0397(18) 0.050(2) 0.0329(19) -0.0059(15) 0.0110(16) -0.0003(15)
C22 0.0311(16) 0.0447(18) 0.0383(19) 0.0077(15) 0.0197(15) 0.0072(13)
C23 0.0325(17) 0.056(2) 0.040(2) 0.0129(16) 0.0179(15) 0.0094(15)
C24 0.048(2) 0.069(2) 0.049(2) 0.023(2) 0.0222(19) 0.0234(19)
C25 0.062(2) 0.057(2) 0.070(3) 0.015(2) 0.039(2) 0.028(2)
C26 0.056(2) 0.062(2) 0.051(2) 0.0006(19) 0.032(2) 0.0157(19)
C27 0.0399(18) 0.049(2) 0.043(2) 0.0038(16) 0.0232(16) 0.0072(15)
C28 0.0412(19) 0.064(2) 0.036(2) 0.0084(17) 0.0126(16) 0.0049(17)
C29 0.093(3) 0.073(3) 0.044(2) 0.010(2) 0.033(2) 0.004(2)
C30 0.061(3) 0.106(4) 0.076(3) -0.018(3) 0.024(3) -0.022(3)
C31 0.049(2) 0.054(2) 0.041(2) -0.0020(17) 0.0174(18) 0.0049(17)
C32 0.060(3) 0.097(3) 0.050(3) -0.002(2) 0.016(2) -0.015(2)
C33 0.066(3) 0.112(4) 0.048(3) 0.021(3) 0.022(2) -0.006(3)
C1S 0.208(12) 0.43(2) 0.132(8) 0.090(10) 0.048(8) -0.009(11)
C2S 0.133(8) 0.236(12) 0.146(8) 0.063(8) -0.002(6) -0.014(7)
C3S 0.129(7) 0.228(10) 0.147(8) 0.077(7) 0.013(6) 0.013(7)
C4S 0.110(8) 0.330(16) 0.217(10) 0.132(9) 0.031(7) 0.045(8)
C5S 0.109(8) 0.31(2) 0.39(2) 0.220(16) 0.035(13) 0.047(9)
C6S 0.145(12) 0.207(12) 0.44(3) 0.150(12) 0.020(12) -0.021(10)
C7S 0.167(12) 0.160(10) 0.354(17) 0.060(9) -0.005(11) -0.007(7)

loop_
_atom_type_symbol
_atom_type_description
_atom_type_scat_dispersion_real
_atom_type_scat_dispersion_imag
_atom_type_scat_source
C C 0.0033 0.0016 'International Tables Vol C Tables 4.2.6.8 and 6.1.1.4'
H H 0.0000 0.0000 'International Tables Vol C Tables 4.2.6.8 and 6.1.1.4'
N N 0.0061 0.0033 'International Tables Vol C Tables 4.2.6.8 and 6.1.1.4'
S S 0.1246 0.1234 'International Tables Vol C Tables 4.2.6.8 and 6.1.1.4'
Cl Cl 0.1484 0.1585 'International Tables Vol C Tables 4.2.6.8 and 6.1.1.4'
Cu Cu 0.3201 1.2651 'International Tables Vol C Tables 4.2.6.8 and 6.1.1.4'

loop_
_geom_angle_atom_site_label_1
_geom_angle_atom_site_label_2
_geom_angle_atom_site_label_3
_geom_angle
N1 Cu1 N2 94.42(10)
N1 Cu1 Cl1 145.41(8)
N2 Cu1 Cl1 108.59(8)
N1 Cu1 S1 89.48(8)
N2 Cu1 S1 119.93(8)
Cl1 Cu1 S1 100.27(3)
C2 N1 C6 122.4(2)
C2 N1 Cu1 126.6(2)
C6 N1 Cu1 110.46(18)
C4 N2 C22 120.8(3)
C4 N2 Cu1 124.3(2)
C22 N2 Cu1 114.96(19)
C16 S1 C15 98.92(14)
C16 S1 Cu1 122.17(11)
C15 S1 Cu1 96.53(11)
C2 C1 H1A 109.5
C2 C1 H1B 109.5
H1A C1 H1B 109.5
C2 C1 H1C 109.5
H1A C1 H1C 109.5
H1B C1 H1C 109.5
N1 C2 C3 122.1(3)
N1 C2 C1 118.6(3)
C3 C2 C1 119.3(3)
C2 C3 C4 127.4(3)
C2 C3 Cl2 117.5(3)
C4 C3 Cl2 115.0(3)
C2 C3 H3 116.3
C4 C3 H3 116.3
Cl2 C3 H3 3.3
N2 C4 C3 123.5(3)
N2 C4 C5 118.7(3)
C3 C4 C5 117.9(3)
C4 C5 H5A 109.5
C4 C5 H5B 109.5
H5A C5 H5B 109.5
C4 C5 H5C 109.5
H5A C5 H5C 109.5
H5B C5 H5C 109.5
C7 C6 C11 121.1(3)
C7 C6 N1 117.7(3)
C11 C6 N1 121.0(3)
C8 C7 C6 119.6(3)
C8 C7 C15 121.2(3)
C6 C7 C15 119.2(3)
C7 C8 C9 119.7(3)
C7 C8 H8 120.2
C9 C8 H8 120.2
C10 C9 C8 120.4(3)
C10 C9 H9 119.8
C8 C9 H9 119.8
C9 C10 C11 121.9(3)
C9 C10 H10 119.0
C11 C10 H10 119.0
C10 C11 C6 117.3(3)
C10 C11 C12 121.6(3)
C6 C11 C12 121.1(3)
C11 C12 C13 111.7(3)
C11 C12 C14 110.7(3)
C13 C12 C14 110.7(3)
C11 C12 H12 107.8
C13 C12 H12 107.8
C14 C12 H12 107.8
C12 C13 H13A 109.5
C12 C13 H13B 109.5
H13A C13 H13B 109.5
C12 C13 H13C 109.5
H13A C13 H13C 109.5
H13B C13 H13C 109.5
C12 C14 H14A 109.5
C12 C14 H14B 109.5
H14A C14 H14B 109.5
C12 C14 H14C 109.5
H14A C14 H14C 109.5
H14B C14 H14C 109.5
C7 C15 S1 111.2(2)
C7 C15 H15A 109.4
S1 C15 H15A 109.4
C7 C15 H15B 109.4
S1 C15 H15B 109.4
H15A C15 H15B 108.0
C21 C16 C17 120.4(3)
C21 C16 S1 122.6(2)
C17 C16 S1 117.1(3)
C18 C17 C16 119.7(3)
C18 C17 H17 120.2
C16 C17 H17 120.2
C17 C18 C19 120.0(3)
C17 C18 H18 120.0
C19 C18 H18 120.0
C20 C19 C18 120.4(4)
C20 C19 H19 119.8
C18 C19 H19 119.8
C19 C20 C21 120.3(4)
C19 C20 H20 119.8
C21 C20 H20 119.8
C16 C21 C20 119.2(3)
C16 C21 H21 120.4
C20 C21 H21 120.4
C23 C22 C27 121.6(3)
C23 C22 N2 118.7(3)
C27 C22 N2 119.6(3)
C24 C23 C22 118.1(3)
C24 C23 C28 120.2(3)
C22 C23 C28 121.7(3)
C25 C24 C23 121.4(4)
C25 C24 H24 119.3
C23 C24 H24 119.3
C24 C25 C26 119.7(3)
C24 C25 H25 120.2
C26 C25 H25 120.2
C27 C26 C25 121.7(4)
C27 C26 H26 119.2
C25 C26 H26 119.2
C26 C27 C22 117.6(3)
C26 C27 C31 120.0(3)
C22 C27 C31 122.4(3)
C23 C28 C29 111.0(3)
C23 C28 C30 111.9(3)
C29 C28 C30 110.3(4)
C23 C28 H28 107.8
C29 C28 H28 107.8
C30 C28 H28 107.8
C28 C29 H29A 109.5
C28 C29 H29B 109.5
H29A C29 H29B 109.5
C28 C29 H29C 109.5
H29A C29 H29C 109.5
H29B C29 H29C 109.5
C28 C30 H30A 109.5
C28 C30 H30B 109.5
H30A C30 H30B 109.5
C28 C30 H30C 109.5
H30A C30 H30C 109.5
H30B C30 H30C 109.5
C32 C31 C27 111.6(3)
C32 C31 C33 108.8(3)
C27 C31 C33 111.9(3)
C32 C31 H31 108.1
C27 C31 H31 108.1
C33 C31 H31 108.1
C31 C32 H32A 109.5
C31 C32 H32B 109.5
H32A C32 H32B 109.5
C31 C32 H32C 109.5
H32A C32 H32C 109.5
H32B C32 H32C 109.5
C31 C33 H33A 109.5
C31 C33 H33B 109.5
H33A C33 H33B 109.5
C31 C33 H33C 109.5
H33A C33 H33C 109.5
H33B C33 H33C 109.5
C2S C1S H1SA 109.5
C2S C1S H1SB 109.5
H1SA C1S H1SB 109.5
C2S C1S H1SC 109.5
H1SA C1S H1SC 109.5
H1SB C1S H1SC 109.5
C7S C2S C3S 114.3(15)
C7S C2S C1S 120.0(17)
C3S C2S C1S 125.7(14)
C4S C3S C2S 126.6(14)
C4S C3S H3SA 116.7
C2S C3S H3SA 116.7
C5S C4S C3S 127.3(18)
C5S C4S H4SA 116.4
C3S C4S H4SA 116.4
C4S C5S C6S 102.7(18)
C4S C5S H5SA 128.6
C6S C5S H5SA 128.6
C7S C6S C5S 134.8(19)
C7S C6S H6SA 112.6
C5S C6S H6SA 112.6
C2S C7S C6S 114.3(18)
C2S C7S H7SA 122.9
C6S C7S H7SA 122.9

loop_
_geom_bond_atom_site_label_1
_geom_bond_atom_site_label_2
_geom_bond_distance
Cu1 N1 1.888(2)
Cu1 N2 1.934(2)
Cu1 Cl1 2.1846(9)
Cu1 S1 2.5941(9)
N1 C2 1.326(4)
N1 C6 1.427(4)
N2 C4 1.329(4)
N2 C22 1.436(4)
S1 C16 1.785(3)
S1 C15 1.829(3)
C1 C2 1.517(4)
C1 H1A 0.9800
C1 H1B 0.9800
C1 H1C 0.9800
C2 C3 1.393(4)
C3 C4 1.394(4)
C3 Cl2 1.708(3)
C3 H3 0.9500
C4 C5 1.519(4)
C5 H5A 0.9800
C5 H5B 0.9800
C5 H5C 0.9800
C6 C7 1.402(4)
C6 C11 1.408(4)
C7 C8 1.385(4)
C7 C15 1.499(4)
C8 C9 1.389(5)
C8 H8 0.9500
C9 C10 1.375(5)
C9 H9 0.9500
C10 C11 1.391(4)
C10 H10 0.9500
C11 C12 1.511(4)
C12 C13 1.530(5)
C12 C14 1.532(5)
C12 H12 1.0000
C13 H13A 0.9800
C13 H13B 0.9800
C13 H13C 0.9800
C14 H14A 0.9800
C14 H14B 0.9800
C14 H14C 0.9800
C15 H15A 0.9900
C15 H15B 0.9900
C16 C21 1.375(4)
C16 C17 1.392(4)
C17 C18 1.375(5)
C17 H17 0.9500
C18 C19 1.381(6)
C18 H18 0.9500
C19 C20 1.366(5)
C19 H19 0.9500
C20 C21 1.391(5)
C20 H20 0.9500
C21 H21 0.9500
C22 C23 1.397(5)
C22 C27 1.402(5)
C23 C24 1.391(5)
C23 C28 1.516(5)
C24 C25 1.364(6)
C24 H24 0.9500
C25 C26 1.385(5)
C25 H25 0.9500
C26 C27 1.383(5)
C26 H26 0.9500
C27 C31 1.521(5)
C28 C29 1.521(5)
C28 C30 1.531(5)
C28 H28 1.0000
C29 H29A 0.9800
C29 H29B 0.9800
C29 H29C 0.9800
C30 H30A 0.9800
C30 H30B 0.9800
C30 H30C 0.9800
C31 C32 1.519(5)
C31 C33 1.526(5)
C31 H31 1.0000
C32 H32A 0.9800
C32 H32B 0.9800
C32 H32C 0.9800
C33 H33A 0.9800
C33 H33B 0.9800
C33 H33C 0.9800
C1S C2S 1.439(14)
C1S H1SA 0.9800
C1S H1SB 0.9800
C1S H1SC 0.9800
C2S C7S 1.341(15)
C2S C3S 1.399(15)
C3S C4S 1.389(13)
C3S H3SA 0.9500
C4S C5S 1.317(18)
C4S H4SA 0.9500
C5S C6S 1.47(2)
C5S H5SA 0.9500
C6S C7S 1.43(2)
C6S H6SA 0.9500
C7S H7SA 0.9500

loop_
_geom_torsion_atom_site_label_1
_geom_torsion_atom_site_label_2
_geom_torsion_atom_site_label_3
_geom_torsion_atom_site_label_4
_geom_torsion
N2 Cu1 N1 C2 -14.1(3)
Cl1 Cu1 N1 C2 -146.6(2)
S1 Cu1 N1 C2 105.9(3)
N2 Cu1 N1 C6 174.1(2)
Cl1 Cu1 N1 C6 41.6(3)
S1 Cu1 N1 C6 -65.89(19)
N1 Cu1 N2 C4 10.5(3)
Cl1 Cu1 N2 C4 164.3(2)
S1 Cu1 N2 C4 -81.4(3)
N1 Cu1 N2 C22 -168.2(2)
Cl1 Cu1 N2 C22 -14.4(2)
S1 Cu1 N2 C22 99.8(2)
N1 Cu1 S1 C16 112.97(13)
N2 Cu1 S1 C16 -152.23(14)
Cl1 Cu1 S1 C16 -33.66(12)
N1 Cu1 S1 C15 8.12(12)
N2 Cu1 S1 C15 102.93(13)
Cl1 Cu1 S1 C15 -138.51(10)
C6 N1 C2 C3 -179.5(3)
Cu1 N1 C2 C3 9.6(4)
C6 N1 C2 C1 0.2(4)
Cu1 N1 C2 C1 -170.6(2)
N1 C2 C3 C4 3.3(6)
C1 C2 C3 C4 -176.5(3)
N1 C2 C3 Cl2 179.8(3)
C1 C2 C3 Cl2 0.0(4)
C22 N2 C4 C3 176.0(3)
Cu1 N2 C4 C3 -2.7(5)
C22 N2 C4 C5 -4.3(5)
Cu1 N2 C4 C5 177.1(2)
C2 C3 C4 N2 -6.8(6)
Cl2 C3 C4 N2 176.6(3)
C2 C3 C4 C5 173.4(3)
Cl2 C3 C4 C5 -3.1(4)
C2 N1 C6 C7 -97.7(3)
Cu1 N1 C6 C7 74.5(3)
C2 N1 C6 C11 88.0(4)
Cu1 N1 C6 C11 -99.8(3)
C11 C6 C7 C8 2.2(4)
N1 C6 C7 C8 -172.1(3)
C11 C6 C7 C15 -179.8(3)
N1 C6 C7 C15 5.9(4)
C6 C7 C8 C9 -1.2(4)
C15 C7 C8 C9 -179.1(3)
C7 C8 C9 C10 -0.1(5)
C8 C9 C10 C11 0.5(5)
C9 C10 C11 C6 0.5(4)
C9 C10 C11 C12 178.0(3)
C7 C6 C11 C10 -1.8(4)
N1 C6 C11 C10 172.3(3)
C7 C6 C11 C12 -179.3(3)
N1 C6 C11 C12 -5.2(4)
C10 C11 C12 C13 47.3(4)
C6 C11 C12 C13 -135.3(3)
C10 C11 C12 C14 -76.6(4)
C6 C11 C12 C14 100.8(3)
C8 C7 C15 S1 104.9(3)
C6 C7 C15 S1 -73.0(3)
C16 S1 C15 C7 -74.9(2)
Cu1 S1 C15 C7 49.2(2)
C15 S1 C16 C21 109.1(3)
Cu1 S1 C16 C21 5.5(3)
C15 S1 C16 C17 -71.4(3)
Cu1 S1 C16 C17 -175.02(19)
C21 C16 C17 C18 -0.9(5)
S1 C16 C17 C18 179.6(3)
C16 C17 C18 C19 1.1(5)
C17 C18 C19 C20 -0.8(6)
C18 C19 C20 C21 0.2(6)
C17 C16 C21 C20 0.3(5)
S1 C16 C21 C20 179.7(3)
C19 C20 C21 C16 0.1(5)
C4 N2 C22 C23 97.5(4)
Cu1 N2 C22 C23 -83.8(3)
C4 N2 C22 C27 -86.5(4)
Cu1 N2 C22 C27 92.3(3)
C27 C22 C23 C24 -0.2(5)
N2 C22 C23 C24 175.8(3)
C27 C22 C23 C28 -179.3(3)
N2 C22 C23 C28 -3.3(5)
C22 C23 C24 C25 -0.3(5)
C28 C23 C24 C25 178.8(3)
C23 C24 C25 C26 0.6(6)
C24 C25 C26 C27 -0.3(6)
C25 C26 C27 C22 -0.2(5)
C25 C26 C27 C31 -180.0(3)
C23 C22 C27 C26 0.4(5)
N2 C22 C27 C26 -175.5(3)
C23 C22 C27 C31 -179.8(3)
N2 C22 C27 C31 4.3(5)
C24 C23 C28 C29 -57.9(4)
C22 C23 C28 C29 121.2(4)
C24 C23 C28 C30 65.8(5)
C22 C23 C28 C30 -115.1(4)
C26 C27 C31 C32 63.8(4)
C22 C27 C31 C32 -115.9(4)
C26 C27 C31 C33 -58.4(5)
C22 C27 C31 C33 121.8(4)
C7S C2S C3S C4S -0.3(13)
C1S C2S C3S C4S 177.7(7)
C2S C3S C4S C5S 0.8(13)
C3S C4S C5S C6S -0.2(11)
C4S C5S C6S C7S -0.8(13)
C3S C2S C7S C6S -0.5(12)
C1S C2S C7S C6S -178.6(7)
C5S C6S C7S C2S 1.2(14)
